data_2021366
loop_
_publ_author_name
'Vande Velde, Christophe M. L.'
'Zeller, Matthias'
'Azov, Vladimir A.'

_publ_section_title
;
 Comparison of computationally cheap methods for providing insight into
 the crystal packing of highly bromomethylated azobenzenes
;
_journal_coeditor_code KY3150
_journal_issue 12
_journal_name_full 'Acta Crystallographica Section C'
_journal_page_first
;
;
_journal_paper_doi 10.1107/S2053229618015309
_journal_volume 74
_journal_year 2018
_chemical_formula_iupac 'C14 H9 Br5 N2'
_chemical_formula_moiety 'C14 H9 Br5 N2'
_chemical_formula_sum 'C14 H9 Br5 N2'
_chemical_formula_weight 604.78
_chemical_melting_point 415.6(5)
_chemical_name_systematic
;
(<i>E</i>)-[3-(Dibromomethyl)phenyl][3-(tribromomethyl)phenyl]diazene
;
_space_group_crystal_system triclinic
_space_group_IT_number 2
_space_group_name_Hall '-P 1'
_space_group_name_H-M_alt 'P -1'
_symmetry_space_group_name_Hall '-P 1'
_symmetry_space_group_name_H-M 'P -1'
_atom_sites_solution_hydrogens geom
_atom_sites_solution_primary direct
_atom_sites_solution_secondary difmap
_audit_creation_method SHELXL-2018/3
_cell_angle_alpha 103.257(2)
_cell_angle_beta 102.974(2)
_cell_angle_gamma 91.703(2)
_cell_formula_units_Z 2
_cell_length_a 7.0161(11)
_cell_length_b 8.5634(13)
_cell_length_c 14.897(2)
_cell_measurement_reflns_used 1139
_cell_measurement_temperature 100(2)
_cell_measurement_theta_max 31.11
_cell_measurement_theta_min 2.45
_cell_volume 845.8(2)
_computing_cell_refinement
;
SAINT (Bruker, 2009)
;
_computing_data_collection
;
APEX2 (Bruker, 2009)
;
_computing_data_reduction
;
SAINT (Bruker, 2009)
;
_computing_publication_material
;
SHELXL2018 (Sheldrick, 2015)
;
_computing_structure_refinement
;
SHELXL2018 (Sheldrick, 2015) and
<i>shelXle</i>(H\"ubschle <i>et al.</i>, 2011)
;
_computing_structure_solution
;
SHELXS2013 (Sheldrick, 2008)
;
_diffrn_ambient_temperature 100(2)
_diffrn_measured_fraction_theta_full 0.997
_diffrn_measured_fraction_theta_max 0.898
_diffrn_measurement_device_type 'Bruker SMART 1000'
_diffrn_measurement_method '\w scans'
_diffrn_radiation_type MoK\a
_diffrn_radiation_wavelength 0.71073
_diffrn_reflns_av_R_equivalents 0.0662
_diffrn_reflns_av_unetI/netI 0.0679
_diffrn_reflns_limit_h_max 9
_diffrn_reflns_limit_h_min -10
_diffrn_reflns_limit_k_max 12
_diffrn_reflns_limit_k_min -12
_diffrn_reflns_limit_l_max 21
_diffrn_reflns_limit_l_min 0
_diffrn_reflns_number 15148
_diffrn_reflns_theta_full 25.242
_diffrn_reflns_theta_max 31.317
_diffrn_reflns_theta_min 1.446
_diffrn_source 'sealed tube'
_exptl_absorpt_coefficient_mu 11.871
_exptl_absorpt_correction_T_max 0.052
_exptl_absorpt_correction_T_min 0.014
_exptl_absorpt_correction_type multi-scan
_exptl_absorpt_process_details
;
(TWINABS; Sheldrick, 2012)
;
_exptl_crystal_colour orange
_exptl_crystal_density_diffrn 2.375
_exptl_crystal_density_method 'not measured'
_exptl_crystal_description block
_exptl_crystal_F_000 564
_exptl_crystal_size_max 0.450
_exptl_crystal_size_mid 0.430
_exptl_crystal_size_min 0.210
_refine_diff_density_max 1.809
_refine_diff_density_min -1.559
_refine_ls_extinction_method none
_refine_ls_goodness_of_fit_ref 0.989
_refine_ls_hydrogen_treatment constr
_refine_ls_matrix_type full
_refine_ls_number_parameters 213
_refine_ls_number_reflns 8987
_refine_ls_number_restraints 58
_refine_ls_restrained_S_all 0.991
_refine_ls_R_factor_all 0.0674
_refine_ls_R_factor_gt 0.0507
_refine_ls_shift/su_max 0.001
_refine_ls_shift/su_mean 0.000
_refine_ls_structure_factor_coef Fsqd
_refine_ls_weighting_details 'w=1/[\s^2^(Fo^2^)+(0.0797P)^2^] where P=(Fo^2^+2Fc^2^)/3'
_refine_ls_weighting_scheme calc
_refine_ls_wR_factor_gt 0.1287
_refine_ls_wR_factor_ref 0.1365
_reflns_number_gt 6827
_reflns_number_total 8987
_reflns_threshold_expression 'I > 2\s(I)'
_cod_data_source_file ky3150sup1.cif
_cod_data_source_block 9
_cod_depositor_comments
;
The following automatic conversions were performed:

'_chemical_melting_point' value '142-143 C' was changed to '415.6(5)'
- it was converted from degrees Celsius(C) to Kelvins(K), the average
value was taken and precision was estimated.

Automatic conversion script
Id: cif_fix_values 4973 2017-02-22 13:04:09Z antanas 
;
_cod_database_code 2021366
_shelx_space_group_comment
;
The symmetry employed for this shelxl refinement is uniquely defined
by the following loop, which should always be used as a source of
symmetry information in preference to the above space-group names.
They are only intended as comments.
;
_shelx_estimated_absorpt_t_min 0.076
_shelx_estimated_absorpt_t_max 0.189

loop_
_space_group_symop_operation_xyz
'x, y, z'
'-x, -y, -z'

loop_
_atom_site_type_symbol
_atom_site_label
_atom_site_fract_x
_atom_site_fract_y
_atom_site_fract_z
_atom_site_U_iso_or_equiv
_atom_site_adp_type
_atom_site_calc_flag
_atom_site_occupancy
_atom_site_disorder_assembly
_atom_site_disorder_group
Br Br1 0.90836(8) 1.08792(7) 0.36771(5) 0.02429(15) Uani d 1 . .
Br Br2 0.46223(8) 1.07967(7) 0.37101(5) 0.02458(15) Uani d 1 . .
N N1 0.7664(6) 0.6292(6) 0.5351(3) 0.0191(9) Uani d 1 . .
N N2 0.7756(6) 0.4901(6) 0.5496(3) 0.0206(9) Uani d 1 . .
C C1 0.7187(7) 0.6301(7) 0.4368(4) 0.0181(10) Uani d 1 . .
C C3 0.6536(7) 0.9644(6) 0.3090(4) 0.0177(10) Uani d 1 . .
C C4 0.6279(8) 0.6584(7) 0.2506(4) 0.0203(10) Uani d 1 . .
H H4 0.595699 0.667201 0.186613 0.024 Uiso calc 1 . .
C C5 0.7064(7) 0.7811(7) 0.4171(4) 0.0179(10) Uani d 1 . .
H H5 0.729007 0.874865 0.467909 0.021 Uiso calc 1 . .
C C6 0.6409(8) 0.5070(7) 0.2697(4) 0.0238(11) Uani d 1 . .
H H6 0.619070 0.413565 0.218693 0.029 Uiso calc 1 . .
C C7 0.8868(8) 0.3130(8) 0.7556(4) 0.0258(12) Uani d 1 . .
H H7 0.901178 0.208546 0.766690 0.031 Uiso calc 1 . .
C C8 0.9118(8) 0.4452(7) 0.8309(4) 0.0251(12) Uani d 1 . .
H H8 0.944967 0.431907 0.893937 0.030 Uiso calc 1 . .
C C9 0.6853(8) 0.4911(7) 0.3621(4) 0.0212(10) Uani d 1 . .
H H9 0.693124 0.387486 0.374978 0.025 Uiso calc 1 . .
C C11 0.8212(7) 0.4838(7) 0.6464(4) 0.0191(10) Uani d 1 . .
C C12 0.8889(8) 0.5986(7) 0.8152(4) 0.0228(11) Uani d 1 . .
C C14 0.8450(7) 0.6200(7) 0.7228(4) 0.0205(10) Uani d 1 . .
H H14 0.831452 0.724552 0.711806 0.025 Uiso calc 1 . .
C C15 0.8403(8) 0.3321(7) 0.6629(4) 0.0217(11) Uani d 1 . .
H H15 0.821753 0.240510 0.610947 0.026 Uiso calc 1 . .
C C16 0.6612(7) 0.7963(7) 0.3236(4) 0.0186(10) Uani d 1 . .
Br Br3 0.58568(11) 0.97768(9) 0.17782(4) 0.03647(18) Uani d 1 . .
C C10 0.9060(9) 0.7456(8) 0.8944(4) 0.0281(13) Uani d 0.9601(19) A 1
H H10 0.878219 0.840293 0.866313 0.034 Uiso calc 0.9601(19) A 1
Br Br4 0.71615(10) 0.72607(10) 0.97006(5) 0.0349(2) Uani d 0.9601(19) A 1
Br Br5 1.16852(11) 0.78735(12) 0.98005(6) 0.0371(2) Uani d 0.9601(19) A 1
C C10B 0.942(6) 0.735(2) 0.9006(16) 0.034(7) Uani d 0.0399(19) A 2
H H10B 0.851659 0.724703 0.942383 0.041 Uiso calc 0.0399(19) A 2
Br Br4B 0.910(3) 0.930(2) 0.8670(14) 0.049(5) Uani d 0.0399(19) A 2
Br Br5B 1.209(3) 0.711(3) 0.9683(15) 0.0371(2) Uani d 0.0399(19) A 2

loop_
_atom_site_aniso_label
_atom_site_aniso_U_11
_atom_site_aniso_U_22
_atom_site_aniso_U_33
_atom_site_aniso_U_12
_atom_site_aniso_U_13
_atom_site_aniso_U_23
Br1 0.0214(3) 0.0195(3) 0.0315(3) 0.00001(18) 0.0047(2) 0.0070(2)
Br2 0.0248(3) 0.0212(3) 0.0314(3) 0.0066(2) 0.0109(2) 0.0091(2)
N1 0.020(2) 0.020(2) 0.017(2) 0.0008(16) 0.0021(16) 0.0049(18)
N2 0.024(2) 0.020(2) 0.019(2) 0.0013(17) 0.0053(17) 0.0067(19)
C1 0.018(2) 0.017(3) 0.018(2) -0.0003(17) 0.0016(18) 0.004(2)
C3 0.025(2) 0.017(3) 0.009(2) 0.0005(18) 0.0024(18) -0.0006(19)
C4 0.024(2) 0.021(3) 0.014(2) 0.0005(19) 0.0027(19) 0.000(2)
C5 0.023(2) 0.016(3) 0.012(2) 0.0020(18) 0.0036(18) -0.0009(19)
C6 0.025(3) 0.021(3) 0.021(3) 0.000(2) 0.002(2) -0.001(2)
C7 0.028(3) 0.024(3) 0.031(3) 0.005(2) 0.009(2) 0.015(2)
C8 0.027(3) 0.025(3) 0.026(3) 0.004(2) 0.005(2) 0.012(2)
C9 0.024(2) 0.014(3) 0.023(3) -0.0007(19) 0.004(2) 0.003(2)
C11 0.019(2) 0.021(3) 0.018(3) 0.0020(18) 0.0026(19) 0.007(2)
C12 0.023(3) 0.025(3) 0.021(3) 0.001(2) 0.005(2) 0.007(2)
C14 0.022(2) 0.018(3) 0.023(3) 0.0022(19) 0.005(2) 0.008(2)
C15 0.025(2) 0.017(3) 0.025(3) 0.0035(19) 0.006(2) 0.006(2)
C16 0.019(2) 0.021(3) 0.017(3) 0.0016(18) 0.0063(19) 0.006(2)
Br3 0.0642(4) 0.0289(4) 0.0136(3) 0.0024(3) 0.0029(3) 0.0060(2)
C10 0.035(3) 0.030(3) 0.017(3) 0.001(2) 0.000(2) 0.007(3)
Br4 0.0415(4) 0.0424(4) 0.0201(3) 0.0067(3) 0.0107(3) 0.0022(3)
Br5 0.0384(4) 0.0395(5) 0.0274(4) -0.0099(3) -0.0045(3) 0.0095(3)
C10B 0.040(11) 0.035(11) 0.022(10) -0.002(10) -0.001(10) 0.007(10)
Br4B 0.063(10) 0.045(10) 0.027(9) 0.009(8) -0.004(7) 0.000(8)
Br5B 0.0384(4) 0.0395(5) 0.0274(4) -0.0099(3) -0.0045(3) 0.0095(3)

loop_
_atom_type_symbol
_atom_type_description
_atom_type_scat_dispersion_real
_atom_type_scat_dispersion_imag
_atom_type_scat_source
C C 0.0033 0.0016 'International Tables Vol C Tables 4.2.6.8 and 6.1.1.4'
H H 0.0000 0.0000 'International Tables Vol C Tables 4.2.6.8 and 6.1.1.4'
N N 0.0061 0.0033 'International Tables Vol C Tables 4.2.6.8 and 6.1.1.4'
Br Br -0.2901 2.4595 'International Tables Vol C Tables 4.2.6.8 and 6.1.1.4'

loop_
_geom_angle_atom_site_label_1
_geom_angle_atom_site_label_2
_geom_angle_atom_site_label_3
_geom_angle
N2 N1 C1 113.7(5)
N1 N2 C11 115.5(5)
C5 C1 C9 119.9(5)
C5 C1 N1 115.8(5)
C9 C1 N1 124.2(5)
C16 C3 Br3 115.2(4)
C16 C3 Br1 110.3(3)
Br3 C3 Br1 106.9(3)
C16 C3 Br2 110.6(3)
Br3 C3 Br2 107.0(2)
Br1 C3 Br2 106.4(2)
C16 C4 C6 120.8(5)
C16 C4 H4 119.6
C6 C4 H4 119.6
C1 C5 C16 120.7(5)
C1 C5 H5 119.6
C16 C5 H5 119.6
C9 C6 C4 120.7(5)
C9 C6 H6 119.7
C4 C6 H6 119.7
C8 C7 C15 119.9(6)
C8 C7 H7 120.0
C15 C7 H7 120.0
C7 C8 C12 120.4(6)
C7 C8 H8 119.8
C12 C8 H8 119.8
C6 C9 C1 119.1(5)
C6 C9 H9 120.5
C1 C9 H9 120.5
C15 C11 C14 120.3(5)
C15 C11 N2 115.8(5)
C14 C11 N2 123.9(5)
C8 C12 C14 120.3(6)
C8 C12 C10B 116.3(10)
C14 C12 C10B 122.8(11)
C8 C12 C10 122.6(6)
C14 C12 C10 117.1(6)
C12 C14 C11 118.7(5)
C12 C14 H14 120.7
C11 C14 H14 120.7
C11 C15 C7 120.3(6)
C11 C15 H15 119.9
C7 C15 H15 119.9
C4 C16 C5 118.8(5)
C4 C16 C3 124.0(5)
C5 C16 C3 117.1(5)
C12 C10 Br4 111.1(4)
C12 C10 Br5 112.4(4)
Br4 C10 Br5 107.9(3)
C12 C10 H10 108.4
Br4 C10 H10 108.4
Br5 C10 H10 108.4
C12 C10B Br4B 110.8(14)
C12 C10B Br5B 107.0(18)
Br4B C10B Br5B 115(2)
C12 C10B H10B 108.1
Br4B C10B H10B 108.1
Br5B C10B H10B 108.1

loop_
_geom_bond_atom_site_label_1
_geom_bond_atom_site_label_2
_geom_bond_distance
Br1 C3 1.960(5)
Br2 C3 1.962(5)
N1 N2 1.259(7)
N1 C1 1.428(7)
N2 C11 1.420(7)
C1 C5 1.391(8)
C1 C9 1.403(8)
C3 C16 1.505(8)
C3 Br3 1.935(5)
C4 C16 1.383(7)
C4 C6 1.392(8)
C4 H4 0.9500
C5 C16 1.394(7)
C5 H5 0.9500
C6 C9 1.381(8)
C6 H6 0.9500
C7 C8 1.374(9)
C7 C15 1.394(8)
C7 H7 0.9500
C8 C12 1.394(8)
C8 H8 0.9500
C9 H9 0.9500
C11 C15 1.381(8)
C11 C14 1.407(8)
C12 C14 1.398(8)
C12 C10B 1.484(19)
C12 C10 1.495(9)
C14 H14 0.9500
C15 H15 0.9500
C10 Br4 1.954(7)
C10 Br5 1.960(6)
C10 H10 1.0000
C10B Br4B 1.86(2)
C10B Br5B 1.95(3)
C10B H10B 1.0000

loop_
_geom_torsion_atom_site_label_1
_geom_torsion_atom_site_label_2
_geom_torsion_atom_site_label_3
_geom_torsion_atom_site_label_4
_geom_torsion
C1 N1 N2 C11 -179.5(4)
N2 N1 C1 C5 179.9(4)
N2 N1 C1 C9 -0.3(7)
C9 C1 C5 C16 0.0(8)
N1 C1 C5 C16 179.8(4)
C16 C4 C6 C9 0.7(8)
C15 C7 C8 C12 0.7(8)
C4 C6 C9 C1 -0.5(8)
C5 C1 C9 C6 0.1(8)
N1 C1 C9 C6 -179.7(5)
N1 N2 C11 C15 -177.1(5)
N1 N2 C11 C14 3.4(7)
C7 C8 C12 C14 -1.6(8)
C7 C8 C12 C10B -173(2)
C7 C8 C12 C10 177.3(5)
C8 C12 C14 C11 1.1(8)
C10B C12 C14 C11 172(2)
C10 C12 C14 C11 -177.9(5)
C15 C11 C14 C12 0.3(8)
N2 C11 C14 C12 179.7(5)
C14 C11 C15 C7 -1.1(8)
N2 C11 C15 C7 179.4(5)
C8 C7 C15 C11 0.6(8)
C6 C4 C16 C5 -0.6(8)
C6 C4 C16 C3 178.8(5)
C1 C5 C16 C4 0.3(8)
C1 C5 C16 C3 -179.2(4)
Br3 C3 C16 C4 1.6(7)
Br1 C3 C16 C4 -119.5(5)
Br2 C3 C16 C4 123.0(5)
Br3 C3 C16 C5 -179.0(4)
Br1 C3 C16 C5 59.9(5)
Br2 C3 C16 C5 -57.5(5)
C8 C12 C10 Br4 -58.4(7)
C14 C12 C10 Br4 120.5(5)
C8 C12 C10 Br5 62.7(7)
C14 C12 C10 Br5 -118.4(5)
C8 C12 C10B Br4B 178.3(15)
C14 C12 C10B Br4B 7(3)
C8 C12 C10B Br5B 53(3)
C14 C12 C10B Br5B -118.3(12)

_cod_database_fobs_code 2021366
